data_4123601
loop_
_publ_author_name
'Yamashita, Hiroaki'
'Ikezawa, Takahiro'
'Kobayashi, Yoichi'
'Abe, Jiro'

_publ_section_title
;
 Photochromic phenoxyl-imidazolyl radical complexes with decoloration
 rates from tens of nanoseconds to seconds.
;
_journal_issue 15
_journal_name_full 'Journal of the American Chemical Society'
_journal_page_first 4952
_journal_page_last 4955
_journal_paper_doi 10.1021/jacs.5b02353
_journal_volume 137
_journal_year 2015
_chemical_formula_sum 'C35 H34 N2 O'
_chemical_formula_weight 498.64
_space_group_crystal_system triclinic
_space_group_IT_number 2
_space_group_name_Hall '-P 1'
_space_group_name_H-M_alt 'P -1'
_symmetry_space_group_name_Hall '-P 1'
_symmetry_space_group_name_H-M 'P -1'
_atom_sites_solution_hydrogens geom
_atom_sites_solution_primary direct
_atom_sites_solution_secondary difmap
_cell_angle_alpha 68.4840(10)
_cell_angle_beta 89.0780(10)
_cell_angle_gamma 70.1260(10)
_cell_formula_units_Z 4
_cell_length_a 11.6301(8)
_cell_length_b 14.6628(10)
_cell_length_c 18.6681(13)
_cell_measurement_temperature 90.0(2)
_cell_volume 2763.7(3)
_computing_cell_refinement 'SAINT V8.32B (Bruker AXS Inc., 2013)'
_computing_data_collection 'Bruker SMART APEXII'
_computing_data_reduction 'SAINT V8.32B (Bruker AXS Inc., 2013)'
_computing_molecular_graphics 'XSHELL V6.3.1 (Bruker AXS)'
_computing_publication_material 'Generate Report (Bruker AXS)'
_computing_structure_refinement 'SHELXL-2013 (Sheldrick, 2013)'
_diffrn_ambient_temperature 90.0(2)
_diffrn_measured_fraction_theta_full 0.964
_diffrn_measured_fraction_theta_max 0.964
_diffrn_measurement_device_type 'Bruker D8 goniometer'
_diffrn_measurement_method 'omega scans'
_diffrn_radiation_monochromator graphite
_diffrn_radiation_type MoK\a
_diffrn_radiation_wavelength 0.71073
_diffrn_reflns_av_R_equivalents 0.0137
_diffrn_reflns_av_sigmaI/netI 0.0422
_diffrn_reflns_limit_h_max 13
_diffrn_reflns_limit_h_min -14
_diffrn_reflns_limit_k_max 18
_diffrn_reflns_limit_k_min -17
_diffrn_reflns_limit_l_max 11
_diffrn_reflns_limit_l_min -23
_diffrn_reflns_number 14493
_diffrn_reflns_theta_full 26.37
_diffrn_reflns_theta_max 26.37
_diffrn_reflns_theta_min 2.09
_diffrn_source 'sealed tube'
_exptl_absorpt_coefficient_mu 0.072
_exptl_absorpt_correction_T_max 0.97
_exptl_absorpt_correction_T_min 0.96
_exptl_absorpt_correction_type empirical
_exptl_absorpt_process_details 'SADABS Sheldrick 1996'
_exptl_crystal_colour colorless
_exptl_crystal_density_diffrn 1.198
_exptl_crystal_density_method 'not measured'
_exptl_crystal_description block
_exptl_crystal_F_000 1064
_exptl_crystal_size_max 0.500
_exptl_crystal_size_mid 0.400
_exptl_crystal_size_min 0.400
_refine_diff_density_max 0.288
_refine_diff_density_min -0.207
_refine_ls_extinction_coef 0.0021(5)
_refine_ls_extinction_method SHELXL
_refine_ls_goodness_of_fit_ref 1.199
_refine_ls_hydrogen_treatment mixed
_refine_ls_matrix_type full
_refine_ls_number_parameters 698
_refine_ls_number_reflns 10909
_refine_ls_number_restraints 0
_refine_ls_restrained_S_all 1.199
_refine_ls_R_factor_all 0.0638
_refine_ls_R_factor_gt 0.0429
_refine_ls_shift/su_max 0.010
_refine_ls_shift/su_mean 0.001
_refine_ls_structure_factor_coef Fsqd
_refine_ls_weighting_details 'w=1/[\s^2^(Fo^2^)+(0.0468P)^2^] where P=(Fo^2^+2Fc^2^)/3'
_refine_ls_weighting_scheme calc
_refine_ls_wR_factor_gt 0.0981
_refine_ls_wR_factor_ref 0.1061
_reflns_number_gt 8290
_reflns_number_total 10909
_reflns_threshold_expression 'I > 2\s(I)'
_cod_data_source_file ja5b02353_si_002.cif
_cod_data_source_block I
_cod_depositor_comments 'Adding full bibliography for 4123601.cif.'
_cod_database_code 4123601

loop_
_space_group_symop_operation_xyz
'x, y, z'
'-x, -y, -z'

loop_
_atom_site_type_symbol
_atom_site_label
_atom_site_fract_x
_atom_site_fract_y
_atom_site_fract_z
_atom_site_U_iso_or_equiv
_atom_site_adp_type
_atom_site_calc_flag
_atom_site_refinement_flags_adp
_atom_site_refinement_flags_posn
_atom_site_occupancy
O O2 0.82441(10) 0.58432(9) 0.17327(6) 0.0294(3) Uani d . . 1
O O1 0.71367(11) 0.39399(9) 0.45231(6) 0.0315(3) Uani d . . 1
N N3 0.90952(10) 0.94237(9) 0.10684(7) 0.0171(3) Uani d . . 1
N N1 0.52947(10) -0.08075(10) 0.63197(7) 0.0177(3) Uani d . . 1
C C5 0.64638(12) 0.28500(11) 0.55891(8) 0.0178(3) Uani d . . 1
N N4 0.97104(11) 1.07686(10) 0.08717(7) 0.0186(3) Uani d . . 1
N N2 0.59353(10) 0.05309(9) 0.57509(6) 0.0160(3) Uani d . . 1
C C8 0.55690(13) 0.16793(11) 0.52916(8) 0.0163(3) Uani d . . 1
C C9 0.41791(13) 0.19490(12) 0.51033(8) 0.0171(3) Uani d . . 1
C C10 0.49773(13) 0.01783(12) 0.58372(8) 0.0161(3) Uani d . . 1
C C11 1.11702(13) 0.89096(12) 0.10038(8) 0.0170(3) Uani d . . 1
C C12 0.91561(12) 0.77462(12) 0.20330(8) 0.0183(3) Uani d . . 1
H H12 0.9347 0.7932 0.2441 0.022 Uiso calc U R 1
C C13 1.08558(13) 0.80166(12) 0.11958(8) 0.0178(3) Uani d . . 1
C C14 0.65378(13) -0.11054(12) 0.65746(8) 0.0174(3) Uani d . . 1
C C15 0.86357(12) 0.70280(11) 0.21989(8) 0.0182(3) Uani d . . 1
C C16 1.00438(13) 0.97819(12) 0.09458(8) 0.0170(3) Uani d . . 1
C C17 0.84665(13) 1.10547(12) 0.09714(8) 0.0186(3) Uani d . . 1
C C18 0.61090(12) 0.19160(11) 0.45406(8) 0.0166(3) Uani d . . 1
H H18 0.6073 0.153 0.4234 0.02 Uiso calc U R 1
C C19 0.66361(13) 0.26327(11) 0.42754(8) 0.0173(3) Uani d . . 1
C C20 0.58649(12) 0.21817(11) 0.57989(8) 0.0175(3) Uani d . . 1
H H20 0.5608 0.2012 0.6302 0.021 Uiso calc U R 1
C C21 1.23772(13) 0.88464(12) 0.09091(8) 0.0202(3) Uani d . . 1
H H21 1.2598 0.9449 0.0785 0.024 Uiso calc U R 1
C C22 0.89260(12) 0.80842(11) 0.06153(8) 0.0172(3) Uani d . . 1
H H22 0.8924 0.8517 0.0092 0.021 Uiso calc U R 1
C C23 0.38633(12) 0.10560(11) 0.54144(8) 0.0165(3) Uani d . . 1
C C24 0.81145(12) -0.01273(11) 0.63476(8) 0.0174(3) Uani d . . 1
C C25 0.97504(13) 0.04839(12) 0.58130(9) 0.0229(3) Uani d . . 1
H H25 1.0127 0.0776 0.5375 0.027 Uiso calc U R 1
C C26 0.26541(13) 0.11232(12) 0.52950(8) 0.0195(3) Uani d . . 1
H H26 0.2429 0.0522 0.5517 0.023 Uiso calc U R 1
C C27 1.17290(13) 0.70546(12) 0.12857(8) 0.0211(3) Uani d . . 1
H H27 1.151 0.645 0.1413 0.025 Uiso calc U R 1
C C28 0.84238(13) 0.66676(12) 0.15725(8) 0.0195(3) Uani d . . 1
C C29 0.77708(13) 1.21228(12) 0.09318(8) 0.0191(3) Uani d . . 1
C C30 0.94626(13) 0.82841(11) 0.12427(8) 0.0174(3) Uani d . . 1
C C31 0.17872(14) 0.20943(12) 0.48423(8) 0.0227(3) Uani d . . 1
H H31 0.0957 0.2157 0.4751 0.027 Uiso calc U R 1
C C32 0.84525(12) 0.73384(11) 0.07475(8) 0.0168(3) Uani d . . 1
C C33 0.86945(12) 0.02820(12) 0.57138(8) 0.0185(3) Uani d . . 1
H H33 0.8362 0.0425 0.5206 0.022 Uiso calc U R 1
C C34 0.67809(13) 0.31999(12) 0.47746(8) 0.0197(3) Uani d . . 1
C C35 0.79852(13) 0.71124(12) 0.00903(8) 0.0194(3) Uani d . . 1
C C36 0.82706(13) 0.65354(12) 0.30040(8) 0.0217(3) Uani d . . 1
C C37 0.69030(13) 1.00550(11) 0.13096(8) 0.0179(3) Uani d . . 1
C C38 0.68386(13) 0.32805(12) 0.61491(8) 0.0206(3) Uani d . . 1
C C39 0.79032(14) 0.79760(13) -0.07019(8) 0.0246(4) Uani d . . 1
H H39A 0.8722 0.8012 -0.079 0.037 Uiso calc U R 1
H H39B 0.7338 0.8653 -0.0712 0.037 Uiso calc U R 1
H H39C 0.7596 0.7816 -0.111 0.037 Uiso calc U R 1
C C40 1.32526(13) 0.78788(13) 0.10007(8) 0.0228(3) Uani d . . 1
H H40 1.4083 0.782 0.0937 0.027 Uiso calc U R 1
C C41 0.63337(13) 0.96745(12) 0.08913(8) 0.0195(3) Uani d . . 1
H H41 0.667 0.9568 0.0449 0.023 Uiso calc U R 1
C C42 0.69471(13) -0.02747(11) 0.62404(8) 0.0170(3) Uani d . . 1
C C43 0.80664(13) 1.02228(11) 0.11089(8) 0.0175(3) Uani d . . 1
C C44 0.72164(13) -0.21771(12) 0.71336(8) 0.0189(3) Uani d . . 1
C C45 0.88880(14) 0.60714(12) 0.00879(9) 0.0269(4) Uani d . . 1
H H45A 0.8972 0.5509 0.0594 0.04 Uiso calc U R 1
H H45B 0.9694 0.6131 -0.0015 0.04 Uiso calc U R 1
H H45C 0.8576 0.5909 -0.0317 0.04 Uiso calc U R 1
C C46 0.66268(15) 0.27008(14) 0.69777(9) 0.0299(4) Uani d . . 1
H H46A 0.7094 0.1947 0.714 0.045 Uiso calc U R 1
H H46B 0.5747 0.2819 0.6996 0.045 Uiso calc U R 1
H H46C 0.6904 0.2965 0.7328 0.045 Uiso calc U R 1
C C47 0.47826(13) 0.96094(12) 0.17491(9) 0.0243(3) Uani d . . 1
H H47 0.4071 0.9446 0.1905 0.029 Uiso calc U R 1
C C48 0.52899(13) 0.94501(12) 0.11094(8) 0.0220(3) Uani d . . 1
H H48 0.4919 0.9186 0.082 0.026 Uiso calc U R 1
C C49 0.33178(13) 0.29115(12) 0.46470(8) 0.0205(3) Uani d . . 1
H H49 0.3541 0.3514 0.4425 0.025 Uiso calc U R 1
C C50 1.29346(14) 0.69932(13) 0.11846(8) 0.0231(3) Uani d . . 1
H H50 1.3549 0.634 0.1242 0.028 Uiso calc U R 1
C C51 0.86419(13) -0.03533(12) 0.70900(8) 0.0227(3) Uani d . . 1
H H51 0.8268 -0.0641 0.7531 0.027 Uiso calc U R 1
C C52 0.84985(14) -0.26437(12) 0.71923(8) 0.0224(3) Uani d . . 1
H H52 0.895 -0.2261 0.6865 0.027 Uiso calc U R 1
C C53 0.70897(13) 0.29100(12) 0.34737(8) 0.0207(3) Uani d . . 1
C C54 0.69606(14) 0.21895(13) 0.30839(9) 0.0255(4) Uani d . . 1
H H54A 0.725 0.2383 0.2573 0.038 Uiso calc U R 1
H H54B 0.6094 0.2265 0.3023 0.038 Uiso calc U R 1
H H54C 0.7455 0.1459 0.3406 0.038 Uiso calc U R 1
C C55 0.53215(14) 1.00086(13) 0.21606(9) 0.0262(4) Uani d . . 1
H H55 0.4966 1.0133 0.2593 0.031 Uiso calc U R 1
C C56 0.63687(13) 1.02262(12) 0.19478(9) 0.0237(3) Uani d . . 1
H H56 0.6732 1.0495 0.2237 0.028 Uiso calc U R 1
C C57 0.84013(14) 1.27131(12) 0.10694(9) 0.0235(3) Uani d . . 1
H H57 0.9273 1.2421 0.1188 0.028 Uiso calc U R 1
C C58 0.84705(14) -0.42298(13) 0.81929(9) 0.0264(4) Uani d . . 1
H H58 0.8894 -0.4927 0.8552 0.032 Uiso calc U R 1
C C59 1.02548(13) 0.02594(13) 0.65518(9) 0.0252(4) Uani d . . 1
H H59 1.0979 0.0394 0.6622 0.03 Uiso calc U R 1
C C60 0.96992(13) -0.01626(13) 0.71871(9) 0.0257(4) Uani d . . 1
H H60 1.0049 -0.0322 0.7694 0.031 Uiso calc U R 1
C C61 0.21121(13) 0.29730(12) 0.45214(8) 0.0227(3) Uani d . . 1
H H61 0.1503 0.3628 0.4211 0.027 Uiso calc U R 1
C C62 0.91157(14) -0.36563(12) 0.77211(9) 0.0247(4) Uani d . . 1
H H62 0.9987 -0.3958 0.776 0.03 Uiso calc U R 1
C C63 0.65037(15) 1.41608(13) 0.08599(9) 0.0276(4) Uani d . . 1
H H63 0.6074 1.4853 0.0834 0.033 Uiso calc U R 1
C C64 0.64921(14) 1.25776(12) 0.07560(8) 0.0234(3) Uani d . . 1
H H64 0.6045 1.2192 0.0658 0.028 Uiso calc U R 1
C C65 0.65787(14) -0.27610(12) 0.76170(9) 0.0246(4) Uani d . . 1
H H65 0.5709 -0.2458 0.759 0.03 Uiso calc U R 1
C C66 0.77682(15) 1.37208(13) 0.10350(9) 0.0283(4) Uani d . . 1
H H66 0.8209 1.4111 0.1133 0.034 Uiso calc U R 1
C C67 0.83535(15) 0.71339(14) 0.35139(9) 0.0305(4) Uani d . . 1
H H67A 0.7844 0.7878 0.325 0.046 Uiso calc U R 1
H H67B 0.9212 0.7064 0.3607 0.046 Uiso calc U R 1
H H67C 0.8058 0.6842 0.4011 0.046 Uiso calc U R 1
C C68 0.71995(15) -0.37790(13) 0.81375(9) 0.0281(4) Uani d . . 1
H H68 0.6751 -0.4171 0.8459 0.034 Uiso calc U R 1
C C69 0.58643(15) 1.35861(13) 0.07223(9) 0.0267(4) Uani d . . 1
H H69 0.4993 1.3884 0.0604 0.032 Uiso calc U R 1
C C70 0.66873(14) 0.70707(14) 0.01894(10) 0.0300(4) Uani d . . 1
H H70A 0.6397 0.694 -0.0241 0.045 Uiso calc U R 1
H H70B 0.6124 0.7742 0.019 0.045 Uiso calc U R 1
H H70C 0.6713 0.6503 0.0682 0.045 Uiso calc U R 1
C C71 0.63132(16) 0.40465(13) 0.29511(9) 0.0323(4) Uani d . . 1
H H71A 0.6371 0.4521 0.3194 0.048 Uiso calc U R 1
H H71B 0.5451 0.4113 0.288 0.048 Uiso calc U R 1
H H71C 0.6621 0.423 0.2445 0.048 Uiso calc U R 1
C C72 0.82141(14) 0.31188(14) 0.61619(10) 0.0308(4) Uani d . . 1
H H72A 0.8449 0.3361 0.6542 0.046 Uiso calc U R 1
H H72B 0.8372 0.3521 0.5646 0.046 Uiso calc U R 1
H H72C 0.8699 0.2371 0.6306 0.046 Uiso calc U R 1
C C73 0.84599(14) 0.27682(14) 0.35491(9) 0.0304(4) Uani d . . 1
H H73A 0.8941 0.2043 0.3892 0.046 Uiso calc U R 1
H H73B 0.8568 0.3252 0.3768 0.046 Uiso calc U R 1
H H73C 0.8744 0.2919 0.3036 0.046 Uiso calc U R 1
C C74 0.69301(14) 0.66022(14) 0.29286(9) 0.0296(4) Uani d . . 1
H H74A 0.639 0.7339 0.267 0.044 Uiso calc U R 1
H H74B 0.6696 0.6306 0.3446 0.044 Uiso calc U R 1
H H74C 0.6849 0.6205 0.2622 0.044 Uiso calc U R 1
C C75 0.60691(15) 0.44529(13) 0.59086(10) 0.0312(4) Uani d . . 1
H H75A 0.6293 0.4708 0.6283 0.047 Uiso calc U R 1
H H75B 0.5192 0.4552 0.5897 0.047 Uiso calc U R 1
H H75C 0.6232 0.4847 0.5392 0.047 Uiso calc U R 1
C C76 0.91396(15) 0.53882(13) 0.34119(9) 0.0338(4) Uani d . . 1
H H76A 0.8916 0.509 0.3932 0.051 Uiso calc U R 1
H H76B 0.9991 0.5361 0.3453 0.051 Uiso calc U R 1
H H76C 0.9067 0.4982 0.311 0.051 Uiso calc U R 1

loop_
_atom_site_aniso_label
_atom_site_aniso_U_11
_atom_site_aniso_U_22
_atom_site_aniso_U_33
_atom_site_aniso_U_12
_atom_site_aniso_U_13
_atom_site_aniso_U_23
O2 0.0421(7) 0.0231(7) 0.0292(6) -0.0187(6) 0.0091(5) -0.0104(5)
O1 0.0490(7) 0.0317(7) 0.0272(6) -0.0280(6) 0.0119(5) -0.0139(5)
N3 0.0184(6) 0.0183(7) 0.0178(6) -0.0090(5) 0.0034(5) -0.0082(5)
N1 0.0192(6) 0.0191(7) 0.0171(6) -0.0081(5) 0.0026(5) -0.0082(5)
C5 0.0163(7) 0.0190(8) 0.0187(7) -0.0054(6) 0.0002(6) -0.0086(6)
N4 0.0220(6) 0.0199(7) 0.0155(6) -0.0091(6) 0.0011(5) -0.0072(5)
N2 0.0161(6) 0.0173(7) 0.0155(6) -0.0071(5) 0.0008(5) -0.0063(5)
C8 0.0177(7) 0.0151(8) 0.0163(7) -0.0066(6) 0.0014(6) -0.0058(6)
C9 0.0186(7) 0.0205(8) 0.0156(7) -0.0079(6) 0.0031(6) -0.0100(6)
C10 0.0171(7) 0.0205(8) 0.0150(7) -0.0095(6) 0.0039(6) -0.0093(6)
C11 0.0200(7) 0.0214(8) 0.0125(7) -0.0097(6) 0.0019(6) -0.0074(6)
C12 0.0169(7) 0.0218(8) 0.0165(7) -0.0062(6) 0.0018(6) -0.0084(6)
C13 0.0179(7) 0.0241(9) 0.0153(7) -0.0099(7) 0.0026(6) -0.0097(6)
C14 0.0179(7) 0.0210(8) 0.0150(7) -0.0066(6) 0.0024(6) -0.0090(6)
C15 0.0159(7) 0.0176(8) 0.0179(7) -0.0033(6) 0.0020(6) -0.0057(6)
C16 0.0198(7) 0.0218(8) 0.0132(7) -0.0107(6) 0.0017(6) -0.0078(6)
C17 0.0221(8) 0.0224(8) 0.0130(7) -0.0096(7) 0.0008(6) -0.0072(6)
C18 0.0165(7) 0.0170(8) 0.0171(7) -0.0050(6) 0.0003(6) -0.0081(6)
C19 0.0158(7) 0.0173(8) 0.0170(7) -0.0042(6) -0.0002(6) -0.0060(6)
C20 0.0175(7) 0.0198(8) 0.0157(7) -0.0062(6) 0.0020(6) -0.0078(6)
C21 0.0223(8) 0.0256(9) 0.0166(7) -0.0127(7) 0.0028(6) -0.0087(6)
C22 0.0166(7) 0.0192(8) 0.0154(7) -0.0058(6) 0.0019(6) -0.0069(6)
C23 0.0190(7) 0.0195(8) 0.0136(7) -0.0075(6) 0.0034(6) -0.0088(6)
C24 0.0160(7) 0.0153(8) 0.0202(7) -0.0034(6) 0.0004(6) -0.0080(6)
C25 0.0206(8) 0.0247(9) 0.0248(8) -0.0086(7) 0.0050(6) -0.0107(7)
C26 0.0217(8) 0.0216(8) 0.0186(7) -0.0107(7) 0.0034(6) -0.0089(6)
C27 0.0230(8) 0.0228(9) 0.0210(8) -0.0103(7) 0.0027(6) -0.0103(6)
C28 0.0168(7) 0.0170(8) 0.0245(8) -0.0056(6) 0.0033(6) -0.0080(6)
C29 0.0251(8) 0.0201(8) 0.0126(7) -0.0094(7) 0.0025(6) -0.0058(6)
C30 0.0182(7) 0.0173(8) 0.0190(7) -0.0079(6) 0.0033(6) -0.0081(6)
C31 0.0181(8) 0.0280(9) 0.0229(8) -0.0077(7) 0.0008(6) -0.0114(7)
C32 0.0125(7) 0.0178(8) 0.0204(7) -0.0042(6) 0.0022(6) -0.0090(6)
C33 0.0163(7) 0.0200(8) 0.0181(7) -0.0051(6) 0.0008(6) -0.0076(6)
C34 0.0192(8) 0.0183(8) 0.0225(8) -0.0082(7) 0.0010(6) -0.0076(6)
C35 0.0194(8) 0.0197(8) 0.0225(8) -0.0077(7) 0.0010(6) -0.0110(6)
C36 0.0228(8) 0.0229(9) 0.0187(7) -0.0100(7) 0.0067(6) -0.0057(6)
C37 0.0174(7) 0.0160(8) 0.0188(7) -0.0053(6) 0.0009(6) -0.0055(6)
C38 0.0221(8) 0.0209(9) 0.0216(8) -0.0085(7) 0.0000(6) -0.0102(6)
C39 0.0266(8) 0.0256(9) 0.0224(8) -0.0083(7) -0.0033(6) -0.0109(7)
C40 0.0180(8) 0.0325(10) 0.0210(8) -0.0108(7) 0.0038(6) -0.0121(7)
C41 0.0201(8) 0.0202(8) 0.0190(7) -0.0067(7) 0.0026(6) -0.0088(6)
C42 0.0180(7) 0.0191(8) 0.0140(7) -0.0054(6) 0.0017(6) -0.0074(6)
C43 0.0194(7) 0.0191(8) 0.0151(7) -0.0064(6) 0.0004(6) -0.0080(6)
C44 0.0230(8) 0.0210(8) 0.0158(7) -0.0088(7) 0.0013(6) -0.0097(6)
C45 0.0318(9) 0.0238(9) 0.0273(8) -0.0078(7) 0.0024(7) -0.0140(7)
C46 0.0383(10) 0.0385(11) 0.0232(8) -0.0207(9) 0.0021(7) -0.0167(8)
C47 0.0156(8) 0.0257(9) 0.0269(8) -0.0067(7) 0.0037(6) -0.0058(7)
C48 0.0194(8) 0.0213(9) 0.0253(8) -0.0076(7) 0.0003(6) -0.0087(7)
C49 0.0233(8) 0.0193(8) 0.0194(7) -0.0079(7) 0.0028(6) -0.0078(6)
C50 0.0222(8) 0.0244(9) 0.0243(8) -0.0065(7) 0.0033(6) -0.0130(7)
C51 0.0238(8) 0.0240(9) 0.0182(7) -0.0062(7) 0.0001(6) -0.0080(6)
C52 0.0241(8) 0.0227(9) 0.0213(8) -0.0083(7) 0.0048(6) -0.0096(7)
C53 0.0219(8) 0.0239(9) 0.0180(7) -0.0103(7) 0.0039(6) -0.0080(6)
C54 0.0297(9) 0.0306(10) 0.0205(8) -0.0141(8) 0.0074(7) -0.0116(7)
C55 0.0229(8) 0.0314(10) 0.0220(8) -0.0057(7) 0.0064(7) -0.0116(7)
C56 0.0233(8) 0.0274(9) 0.0224(8) -0.0077(7) 0.0027(6) -0.0131(7)
C57 0.0247(8) 0.0242(9) 0.0245(8) -0.0118(7) 0.0049(6) -0.0097(7)
C58 0.0325(9) 0.0190(9) 0.0246(8) -0.0071(7) -0.0046(7) -0.0065(7)
C59 0.0160(8) 0.0291(10) 0.0335(9) -0.0065(7) -0.0009(7) -0.0167(7)
C60 0.0220(8) 0.0311(10) 0.0228(8) -0.0056(7) -0.0043(6) -0.0122(7)
C61 0.0202(8) 0.0213(9) 0.0224(8) -0.0032(7) -0.0006(6) -0.0077(7)
C62 0.0215(8) 0.0232(9) 0.0267(8) -0.0028(7) -0.0010(6) -0.0112(7)
C63 0.0381(10) 0.0190(9) 0.0233(8) -0.0078(8) 0.0038(7) -0.0079(7)
C64 0.0265(8) 0.0239(9) 0.0215(8) -0.0097(7) -0.0013(6) -0.0097(7)
C65 0.0213(8) 0.0265(9) 0.0246(8) -0.0087(7) -0.0013(6) -0.0078(7)
C66 0.0375(10) 0.0254(10) 0.0292(9) -0.0179(8) 0.0073(7) -0.0126(7)
C67 0.0363(10) 0.0393(11) 0.0207(8) -0.0188(8) 0.0101(7) -0.0121(8)
C68 0.0320(9) 0.0265(10) 0.0256(8) -0.0161(8) 0.0006(7) -0.0044(7)
C69 0.0261(9) 0.0258(10) 0.0240(8) -0.0047(7) -0.0010(7) -0.0089(7)
C70 0.0257(9) 0.0378(11) 0.0376(10) -0.0174(8) 0.0044(7) -0.0212(8)
C71 0.0442(10) 0.0268(10) 0.0212(8) -0.0101(8) 0.0073(7) -0.0065(7)
C72 0.0254(9) 0.0407(11) 0.0364(10) -0.0157(8) 0.0009(7) -0.0221(8)
C73 0.0272(9) 0.0427(11) 0.0289(9) -0.0202(8) 0.0100(7) -0.0152(8)
C74 0.0269(9) 0.0350(10) 0.0290(9) -0.0160(8) 0.0102(7) -0.0102(8)
C75 0.0375(10) 0.0276(10) 0.0312(9) -0.0084(8) -0.0030(7) -0.0170(8)
C76 0.0358(10) 0.0280(10) 0.0239(9) -0.0059(8) 0.0067(7) -0.0002(7)

loop_
_atom_type_symbol
_atom_type_description
_atom_type_scat_dispersion_real
_atom_type_scat_dispersion_imag
_atom_type_scat_source
C C 0.0033 0.0016 'International Tables Vol C Tables 4.2.6.8 and 6.1.1.4'
H H 0.0000 0.0000 'International Tables Vol C Tables 4.2.6.8 and 6.1.1.4'
N N 0.0061 0.0033 'International Tables Vol C Tables 4.2.6.8 and 6.1.1.4'
O O 0.0106 0.0060 'International Tables Vol C Tables 4.2.6.8 and 6.1.1.4'

loop_
_geom_angle_atom_site_label_1
_geom_angle_atom_site_label_2
_geom_angle_atom_site_label_3
_geom_angle
C16 N3 C43 107.77(12)
C16 N3 C30 114.15(11)
C43 N3 C30 137.16(12)
C10 N1 C14 104.37(12)
C20 C5 C34 118.73(12)
C20 C5 C38 122.53(13)
C34 C5 C38 118.74(13)
C16 N4 C17 104.36(12)
C10 N2 C42 107.56(12)
C10 N2 C8 113.84(11)
C42 N2 C8 137.40(12)
N2 C8 C18 112.52(11)
N2 C8 C20 108.64(11)
C18 C8 C20 114.00(12)
N2 C8 C9 98.94(11)
C18 C8 C9 107.83(11)
C20 C8 C9 114.00(11)
C49 C9 C23 121.25(13)
C49 C9 C8 127.30(13)
C23 C9 C8 111.31(12)
N1 C10 N2 112.71(12)
N1 C10 C23 138.48(13)
N2 C10 C23 108.47(12)
C21 C11 C13 120.58(13)
C21 C11 C16 132.39(14)
C13 C11 C16 107.04(12)
C15 C12 C30 124.20(13)
C15 C12 H12 117.9
C30 C12 H12 117.9
C27 C13 C11 121.13(13)
C27 C13 C30 127.50(13)
C11 C13 C30 111.30(12)
C42 C14 N1 110.83(13)
C42 C14 C44 129.25(13)
N1 C14 C44 119.92(13)
C12 C15 C28 118.21(13)
C12 C15 C36 122.88(13)
C28 C15 C36 118.90(13)
N4 C16 N3 112.62(12)
N4 C16 C11 138.61(13)
N3 C16 C11 108.49(12)
C43 C17 N4 110.98(13)
C43 C17 C29 129.09(13)
N4 C17 C29 119.93(13)
C19 C18 C8 124.12(12)
C19 C18 H18 117.9
C8 C18 H18 117.9
C18 C19 C34 118.86(13)
C18 C19 C53 122.40(12)
C34 C19 C53 118.74(13)
C5 C20 C8 124.19(13)
C5 C20 H20 117.9
C8 C20 H20 117.9
C40 C21 C11 118.15(14)
C40 C21 H21 120.9
C11 C21 H21 120.9
C32 C22 C30 123.96(13)
C32 C22 H22 118.0
C30 C22 H22 118.0
C26 C23 C9 120.56(13)
C26 C23 C10 132.06(14)
C9 C23 C10 107.38(12)
C33 C24 C51 118.24(13)
C33 C24 C42 121.14(12)
C51 C24 C42 120.56(13)
C59 C25 C33 119.86(14)
C59 C25 H25 120.1
C33 C25 H25 120.1
C31 C26 C23 118.03(14)
C31 C26 H26 121.0
C23 C26 H26 121.0
C13 C27 C50 118.29(14)
C13 C27 H27 120.9
C50 C27 H27 120.9
O2 C28 C32 120.94(13)
O2 C28 C15 120.82(13)
C32 C28 C15 118.24(13)
C64 C29 C57 118.17(14)
C64 C29 C17 122.26(13)
C57 C29 C17 119.57(13)
N3 C30 C12 109.53(11)
N3 C30 C22 111.79(11)
C12 C30 C22 113.60(12)
N3 C30 C13 98.98(11)
C12 C30 C13 113.80(11)
C22 C30 C13 108.26(10)
C61 C31 C26 121.11(14)
C61 C31 H31 119.4
C26 C31 H31 119.4
C22 C32 C28 118.46(12)
C22 C32 C35 122.44(13)
C28 C32 C35 119.06(13)
C25 C33 C24 121.01(13)
C25 C33 H33 119.5
C24 C33 H33 119.5
O1 C34 C5 120.31(12)
O1 C34 C19 121.01(13)
C5 C34 C19 118.68(13)
C39 C35 C45 107.96(12)
C39 C35 C32 111.15(12)
C45 C35 C32 109.16(11)
C39 C35 C70 107.30(12)
C45 C35 C70 110.67(13)
C32 C35 C70 110.57(11)
C15 C36 C74 109.94(12)
C15 C36 C67 110.71(13)
C74 C36 C67 107.17(12)
C15 C36 C76 110.24(12)
C74 C36 C76 110.61(13)
C67 C36 C76 108.10(13)
C41 C37 C56 118.05(13)
C41 C37 C43 120.99(12)
C56 C37 C43 120.89(12)
C46 C38 C75 107.99(12)
C46 C38 C72 107.35(12)
C75 C38 C72 109.86(13)
C46 C38 C5 110.73(13)
C75 C38 C5 110.45(12)
C72 C38 C5 110.39(11)
C35 C39 H39A 109.5
C35 C39 H39B 109.5
H39A C39 H39B 109.5
C35 C39 H39C 109.5
H39A C39 H39C 109.5
H39B C39 H39C 109.5
C21 C40 C50 121.13(14)
C21 C40 H40 119.4
C50 C40 H40 119.4
C48 C41 C37 121.12(13)
C48 C41 H41 119.4
C37 C41 H41 119.4
N2 C42 C14 104.45(12)
N2 C42 C24 121.88(13)
C14 C42 C24 133.58(13)
N3 C43 C17 104.21(12)
N3 C43 C37 121.44(13)
C17 C43 C37 134.25(13)
C65 C44 C52 118.25(14)
C65 C44 C14 119.85(13)
C52 C44 C14 121.90(14)
C35 C45 H45A 109.5
C35 C45 H45B 109.5
H45A C45 H45B 109.5
C35 C45 H45C 109.5
H45A C45 H45C 109.5
H45B C45 H45C 109.5
C38 C46 H46A 109.5
C38 C46 H46B 109.5
H46A C46 H46B 109.5
C38 C46 H46C 109.5
H46A C46 H46C 109.5
H46B C46 H46C 109.5
C48 C47 C55 119.46(14)
C48 C47 H47 120.3
C55 C47 H47 120.3
C41 C48 C47 120.12(13)
C41 C48 H48 119.9
C47 C48 H48 119.9
C9 C49 C61 117.98(14)
C9 C49 H49 121.0
C61 C49 H49 121.0
C27 C50 C40 120.71(14)
C27 C50 H50 119.6
C40 C50 H50 119.6
C60 C51 C24 120.57(14)
C60 C51 H51 119.7
C24 C51 H51 119.7
C62 C52 C44 120.79(15)
C62 C52 H52 119.6
C44 C52 H52 119.6
C54 C53 C19 110.91(13)
C54 C53 C71 108.09(12)
C19 C53 C71 109.54(12)
C54 C53 C73 107.35(12)
C19 C53 C73 110.49(11)
C71 C53 C73 110.41(14)
C53 C54 H54A 109.5
C53 C54 H54B 109.5
H54A C54 H54B 109.5
C53 C54 H54C 109.5
H54A C54 H54C 109.5
H54B C54 H54C 109.5
C56 C55 C47 120.56(14)
C56 C55 H55 119.7
C47 C55 H55 119.7
C55 C56 C37 120.67(13)
C55 C56 H56 119.7
C37 C56 H56 119.7
C66 C57 C29 120.70(14)
C66 C57 H57 119.6
C29 C57 H57 119.6
C62 C58 C68 119.43(15)
C62 C58 H58 120.3
C68 C58 H58 120.3
C25 C59 C60 119.72(14)
C25 C59 H59 120.1
C60 C59 H59 120.1
C51 C60 C59 120.57(14)
C51 C60 H60 119.7
C59 C60 H60 119.7
C31 C61 C49 121.03(14)
C31 C61 H61 119.5
C49 C61 H61 119.5
C58 C62 C52 120.35(14)
C58 C62 H62 119.8
C52 C62 H62 119.8
C66 C63 C69 119.55(15)
C66 C63 H63 120.2
C69 C63 H63 120.2
C69 C64 C29 120.85(14)
C69 C64 H64 119.6
C29 C64 H64 119.6
C68 C65 C44 120.70(15)
C68 C65 H65 119.7
C44 C65 H65 119.7
C63 C66 C57 120.49(15)
C63 C66 H66 119.8
C57 C66 H66 119.8
C36 C67 H67A 109.5
C36 C67 H67B 109.5
H67A C67 H67B 109.5
C36 C67 H67C 109.5
H67A C67 H67C 109.5
H67B C67 H67C 109.5
C65 C68 C58 120.47(16)
C65 C68 H68 119.8
C58 C68 H68 119.8
C64 C69 C63 120.24(15)
C64 C69 H69 119.9
C63 C69 H69 119.9
C35 C70 H70A 109.5
C35 C70 H70B 109.5
H70A C70 H70B 109.5
C35 C70 H70C 109.5
H70A C70 H70C 109.5
H70B C70 H70C 109.5
C53 C71 H71A 109.5
C53 C71 H71B 109.5
H71A C71 H71B 109.5
C53 C71 H71C 109.5
H71A C71 H71C 109.5
H71B C71 H71C 109.5
C38 C72 H72A 109.5
C38 C72 H72B 109.5
H72A C72 H72B 109.5
C38 C72 H72C 109.5
H72A C72 H72C 109.5
H72B C72 H72C 109.5
C53 C73 H73A 109.5
C53 C73 H73B 109.5
H73A C73 H73B 109.5
C53 C73 H73C 109.5
H73A C73 H73C 109.5
H73B C73 H73C 109.5
C36 C74 H74A 109.5
C36 C74 H74B 109.5
H74A C74 H74B 109.5
C36 C74 H74C 109.5
H74A C74 H74C 109.5
H74B C74 H74C 109.5
C38 C75 H75A 109.5
C38 C75 H75B 109.5
H75A C75 H75B 109.5
C38 C75 H75C 109.5
H75A C75 H75C 109.5
H75B C75 H75C 109.5
C36 C76 H76A 109.5
C36 C76 H76B 109.5
H76A C76 H76B 109.5
C36 C76 H76C 109.5
H76A C76 H76C 109.5
H76B C76 H76C 109.5

loop_
_geom_bond_atom_site_label_1
_geom_bond_atom_site_label_2
_geom_bond_distance
O2 C28 1.2244(18)
O1 C34 1.2224(18)
N3 C16 1.3577(18)
N3 C43 1.3853(17)
N3 C30 1.4835(18)
N1 C10 1.3152(18)
N1 C14 1.3957(17)
C5 C20 1.331(2)
C5 C34 1.500(2)
C5 C38 1.5386(18)
N4 C16 1.3176(18)
N4 C17 1.3926(18)
N2 C10 1.3636(18)
N2 C42 1.3830(18)
N2 C8 1.4891(18)
C8 C18 1.4977(19)
C8 C20 1.5008(18)
C8 C9 1.5410(19)
C9 C49 1.380(2)
C9 C23 1.396(2)
C10 C23 1.4532(19)
C11 C21 1.3878(19)
C11 C13 1.398(2)
C11 C16 1.4586(19)
C12 C15 1.326(2)
C12 C30 1.499(2)
C12 H12 0.95
C13 C27 1.381(2)
C13 C30 1.5412(19)
C14 C42 1.388(2)
C14 C44 1.470(2)
C15 C28 1.5027(19)
C15 C36 1.534(2)
C17 C43 1.387(2)
C17 C29 1.472(2)
C18 C19 1.331(2)
C18 H18 0.95
C19 C34 1.5024(19)
C19 C53 1.535(2)
C20 H20 0.95
C21 C40 1.387(2)
C21 H21 0.95
C22 C32 1.329(2)
C22 C30 1.4990(18)
C22 H22 0.95
C23 C26 1.3917(19)
C24 C33 1.394(2)
C24 C51 1.3998(19)
C24 C42 1.4731(19)
C25 C59 1.384(2)
C25 C33 1.387(2)
C25 H25 0.95
C26 C31 1.388(2)
C26 H26 0.95
C27 C50 1.388(2)
C27 H27 0.95
C28 C32 1.500(2)
C29 C64 1.395(2)
C29 C57 1.398(2)
C31 C61 1.385(2)
C31 H31 0.95
C32 C35 1.5339(18)
C33 H33 0.95
C35 C39 1.532(2)
C35 C45 1.532(2)
C35 C70 1.537(2)
C36 C74 1.534(2)
C36 C67 1.536(2)
C36 C76 1.536(2)
C37 C41 1.3953(19)
C37 C56 1.3994(19)
C37 C43 1.474(2)
C38 C46 1.530(2)
C38 C75 1.536(2)
C38 C72 1.535(2)
C39 H39A 0.98
C39 H39B 0.98
C39 H39C 0.98
C40 C50 1.391(2)
C40 H40 0.95
C41 C48 1.380(2)
C41 H41 0.95
C44 C65 1.393(2)
C44 C52 1.400(2)
C45 H45A 0.98
C45 H45B 0.98
C45 H45C 0.98
C46 H46A 0.98
C46 H46B 0.98
C46 H46C 0.98
C47 C48 1.385(2)
C47 C55 1.386(2)
C47 H47 0.95
C48 H48 0.95
C49 C61 1.392(2)
C49 H49 0.95
C50 H50 0.95
C51 C60 1.379(2)
C51 H51 0.95
C52 C62 1.385(2)
C52 H52 0.95
C53 C54 1.531(2)
C53 C71 1.535(2)
C53 C73 1.537(2)
C54 H54A 0.98
C54 H54B 0.98
C54 H54C 0.98
C55 C56 1.378(2)
C55 H55 0.95
C56 H56 0.95
C57 C66 1.386(2)
C57 H57 0.95
C58 C62 1.382(2)
C58 C68 1.387(2)
C58 H58 0.95
C59 C60 1.384(2)
C59 H59 0.95
C60 H60 0.95
C61 H61 0.95
C62 H62 0.95
C63 C66 1.379(2)
C63 C69 1.386(2)
C63 H63 0.95
C64 C69 1.387(2)
C64 H64 0.95
C65 C68 1.385(2)
C65 H65 0.95
C66 H66 0.95
C67 H67A 0.98
C67 H67B 0.98
C67 H67C 0.98
C68 H68 0.95
C69 H69 0.95
C70 H70A 0.98
C70 H70B 0.98
C70 H70C 0.98
C71 H71A 0.98
C71 H71B 0.98
C71 H71C 0.98
C72 H72A 0.98
C72 H72B 0.98
C72 H72C 0.98
C73 H73A 0.98
C73 H73B 0.98
C73 H73C 0.98
C74 H74A 0.98
C74 H74B 0.98
C74 H74C 0.98
C75 H75A 0.98
C75 H75B 0.98
C75 H75C 0.98
C76 H76A 0.98
C76 H76B 0.98
C76 H76C 0.98
